data_7226118
loop_
_publ_author_name
'D'Acunto, Maria Antonietta'
'Tommasone, Stefano'
'Talotta, Carmen'
'Brancatelli, Giovanna'
'Geremia, Silvano'
'Valletta, Elena'
'Marino-Merlo, Francesca'
'Macchi, Beatrice'
'Gaeta, Carmine'
'Neri, Placido'
'Spinella, Aldo'

_publ_section_title
;
 Installing Tungsten Fischer Carbene Complexes into a Calixarene Framework
;
_journal_name_full 'RSC Adv.'
_journal_paper_doi 10.1039/C6RA17326H
_journal_year 2016
_chemical_formula_sum 'C73.6 H99.2 N2 O10 W'
_chemical_formula_weight 1355.79
_space_group_IT_number 14
_symmetry_cell_setting monoclinic
_symmetry_Int_Tables_number 14
_symmetry_space_group_name_Hall '-P 2yn'
_symmetry_space_group_name_H-M 'P 1 21/n 1'
_atom_sites_solution_hydrogens geom
_audit_block_doi 10.5517/cc1k80b5
_audit_creation_date 2015-11-18T11:48:10-00:00
_audit_creation_method 'WinGX routine CIF_UPDATE'
_audit_update_record
;
2015-11-18 deposited with the CCDC.
2016-08-03 downloaded from the CCDC.
;
_cell_angle_alpha 90
_cell_angle_beta 94.70(3)
_cell_angle_gamma 90
_cell_formula_units_Z 4
_cell_length_a 10.582(2)
_cell_length_b 26.982(5)
_cell_length_c 25.802(5)
_cell_measurement_temperature 100(2)
_cell_measurement_theta_max 28.665
_cell_measurement_theta_min 10.081
_cell_measurement_wavelength 0.7
_cell_volume 7342(2)
_computing_molecular_graphics Pymol
_computing_publication_material 'SHELXL-2014/7 (Sheldrick, 2014)'
_computing_structure_refinement 'SHELXL-2014/7 (Sheldrick, 2014)'
_computing_structure_solution 'SIR2011, updated version of SIR2008 (Burla et al., 2007)'
_diffrn_ambient_temperature 100(2)
_diffrn_measured_fraction_theta_full 0.894
_diffrn_measured_fraction_theta_max 0.903
_diffrn_measurement_device_type 'Dectris Pilatus 2M'
_diffrn_measurement_method 'CCD rotation images, thick slices'
_diffrn_radiation_monochromator Si111
_diffrn_radiation_source 'Elettra Synchrotron, Trieste (Italy)'
_diffrn_radiation_wavelength 0.7
_diffrn_reflns_av_unetI/netI 0.0294
_diffrn_reflns_Laue_measured_fraction_full 0.894
_diffrn_reflns_Laue_measured_fraction_max 0.903
_diffrn_reflns_number 17886
_diffrn_reflns_point_group_measured_fraction_full 0.894
_diffrn_reflns_point_group_measured_fraction_max 0.903
_diffrn_reflns_theta_full 24.835
_diffrn_reflns_theta_max 28.665
_diffrn_reflns_theta_min 10.081
_exptl_absorpt_coefficient_mu 1.554
_exptl_absorpt_correction_T_max 1.1208
_exptl_absorpt_correction_T_min 0.376
_exptl_absorpt_correction_type refdelf
_exptl_absorpt_process_details
;
        Parkin S,Moezzi B & Hope H, (1995) J. Appl. Cryst. 28, 53-56
        Cubic fit to sin(theta)/lambda - 24 parameters
;
_exptl_crystal_colour colorless
_exptl_crystal_density_diffrn 1.227
_exptl_crystal_description block
_exptl_crystal_F_000 2835
_exptl_crystal_size_max 0.21
_exptl_crystal_size_mid 0.13
_exptl_crystal_size_min 0.11
_refine_diff_density_max 1.32
_refine_diff_density_min -1.226
_refine_diff_density_rms 0.065
_refine_ls_extinction_coef 0.0056(3)
_refine_ls_extinction_expression Fc^*^=kFc[1+0.001xFc^2^\l^3^/sin(2\q)]^-1/4^
_refine_ls_extinction_method 'SHELXL-2014/7 (Sheldrick 2014'
_refine_ls_goodness_of_fit_ref 1.036
_refine_ls_hydrogen_treatment constr
_refine_ls_matrix_type full
_refine_ls_number_parameters 837
_refine_ls_number_reflns 17886
_refine_ls_number_restraints 12
_refine_ls_restrained_S_all 1.037
_refine_ls_R_factor_all 0.0335
_refine_ls_R_factor_gt 0.0302
_refine_ls_shift/su_max 0.006
_refine_ls_shift/su_mean 0
_refine_ls_structure_factor_coef Fsqd
_refine_ls_weighting_details 'w=1/[\s^2^(Fo^2^)+(0.0410P)^2^+4.3887P] where P=(Fo^2^+2Fc^2^)/3'
_refine_ls_weighting_scheme calc
_refine_ls_wR_factor_gt 0.0795
_refine_ls_wR_factor_ref 0.081
_reflns_Friedel_coverage 0
_reflns_number_gt 16257
_reflns_number_total 17886
_reflns_threshold_expression 'I > 2\s(I)'
_cod_data_source_file c6ra17326h2.cif
_cod_data_source_block Calix_W2
_cod_original_cell_volume 7342(3)
_cod_original_sg_symbol_H-M 'P 21/n'
_cod_original_formula_sum 'C73.60 H99.20 N2 O10 W'
_cod_database_code 7226118
_shelx_estimated_absorpt_t_min 0.736
_shelx_estimated_absorpt_t_max 0.848

loop_
_symmetry_equiv_pos_as_xyz
'x, y, z'
'-x+1/2, y+1/2, -z+1/2'
'-x, -y, -z'
'x-1/2, -y-1/2, z-1/2'

loop_
_atom_site_label
_atom_site_type_symbol
_atom_site_fract_x
_atom_site_fract_y
_atom_site_fract_z
_atom_site_U_iso_or_equiv
_atom_site_adp_type
_atom_site_occupancy
_atom_site_site_symmetry_order
_atom_site_calc_flag
_atom_site_refinement_flags_posn
_atom_site_refinement_flags_adp
_atom_site_refinement_flags_occupancy
_atom_site_disorder_assembly
_atom_site_disorder_group
W1 W 0.82014(2) 0.50410(2) 0.63070(2) 0.02738(4) Uani 1 1 d . . . . .
C1W C 0.7602(2) 0.57165(9) 0.60323(10) 0.0387(5) Uani 1 1 d . . . . .
C2W C 0.9998(2) 0.52070(9) 0.61532(9) 0.0361(5) Uani 1 1 d . . . . .
C3W C 0.8498(3) 0.53291(9) 0.70307(10) 0.0415(5) Uani 1 1 d . . . . .
C4W C 0.8905(2) 0.43856(8) 0.66097(9) 0.0358(5) Uani 1 1 d . . . . .
C5W C 0.6404(3) 0.48312(12) 0.64550(10) 0.0459(6) Uani 1 1 d . . . . .
O1W O 0.7312(2) 0.61043(7) 0.58937(10) 0.0585(6) Uani 1 1 d . . . . .
O2W O 1.1009(2) 0.52957(9) 0.60741(9) 0.0547(5) Uani 1 1 d . . . . .
O3W O 0.8676(3) 0.54943(8) 0.74382(8) 0.0602(6) Uani 1 1 d . . . . .
O4W O 0.9331(2) 0.40326(7) 0.67940(8) 0.0541(5) Uani 1 1 d . . . . .
O5W O 0.5414(2) 0.47023(13) 0.65374(10) 0.0713(7) Uani 1 1 d . . . . .
C5A C 0.3156(3) 0.16513(12) 0.29529(11) 0.0488(6) Uani 1 1 d . . . . .
H5A1 H 0.3792 0.1859 0.3154 0.059 Uiso 1 1 calc R U . . .
H5A2 H 0.3602 0.1364 0.2815 0.059 Uiso 1 1 calc R U . . .
C5B C 0.2536(3) 0.19498(13) 0.25058(13) 0.0533(7) Uani 1 1 d . . . . .
H5B1 H 0.3184 0.2045 0.2269 0.064 Uiso 1 1 calc R U . . .
H5B2 H 0.2177 0.2258 0.2642 0.064 Uiso 1 1 calc R U . . .
C5C C 0.1489(3) 0.16600(15) 0.22039(11) 0.0556(8) Uani 1 1 d . . . . .
H5C1 H 0.1064 0.1874 0.1931 0.067 Uiso 1 1 calc R U . . .
H5C2 H 0.186 0.1373 0.2031 0.067 Uiso 1 1 calc R U . . .
C5D C 0.0524(3) 0.14782(15) 0.25624(11) 0.0551(7) Uani 1 1 d . . . . .
H5D1 H -0.0116 0.1271 0.2362 0.066 Uiso 1 1 calc R U . . .
H5D2 H 0.0081 0.1766 0.2702 0.066 Uiso 1 1 calc R U . . .
C5E C 0.1147(3) 0.11771(13) 0.30117(12) 0.0531(7) Uani 1 1 d . . . . .
H5E1 H 0.0499 0.108 0.3248 0.064 Uiso 1 1 calc R U . . .
H5E2 H 0.1512 0.0871 0.2875 0.064 Uiso 1 1 calc R U . . .
C5F C 0.2175(3) 0.14690(12) 0.33095(11) 0.0484(6) Uani 1 1 d . . . . .
H5F1 H 0.2597 0.1258 0.3586 0.058 Uiso 1 1 calc R U . . .
H5F2 H 0.1796 0.1757 0.3478 0.058 Uiso 1 1 calc R U . . .
C1A C 1.1126(2) 0.28229(10) 0.61799(9) 0.0374(5) Uani 1 1 d . . . . .
C1B C 0.9877(2) 0.29694(9) 0.62185(8) 0.0328(4) Uani 1 1 d . . . . .
H1B H 0.9559 0.2975 0.6552 0.039 Uiso 1 1 calc R U . . .
C1C C 0.90706(18) 0.31092(7) 0.57879(7) 0.0249(3) Uani 1 1 d . . . . .
C1D C 0.95709(18) 0.31039(7) 0.53034(7) 0.0224(3) Uani 1 1 d . . . . .
C1E C 1.07979(18) 0.29378(7) 0.52432(7) 0.0243(3) Uani 1 1 d . . . . .
C1F C 1.1565(2) 0.28045(9) 0.56853(8) 0.0316(4) Uani 1 1 d . . . . .
H1F H 1.2409 0.2698 0.5649 0.038 Uiso 1 1 calc R U . . .
C1H C 0.91665(19) 0.37168(7) 0.46618(7) 0.0253(3) Uani 1 1 d . . . . .
H1H1 H 0.9075 0.3711 0.4277 0.03 Uiso 1 1 calc R U . . .
H1H2 H 1.0063 0.3789 0.4776 0.03 Uiso 1 1 calc R U . . .
C1I C 0.83193(19) 0.41104(7) 0.48609(7) 0.0244(3) Uani 1 1 d . . . . .
C1L C 0.8678(2) 0.43739(7) 0.53005(8) 0.0271(4) Uani 1 1 d . . . . .
H1L H 0.9516 0.4336 0.5458 0.033 Uiso 1 1 calc R U . . .
C1M C 0.78368(19) 0.47034(7) 0.55303(8) 0.0258(4) Uani 1 1 d . . . . .
C1O C 0.63237(19) 0.45222(7) 0.47710(7) 0.0248(3) Uani 1 1 d . . . . .
C1R C 0.6721(2) 0.38706(7) 0.41502(7) 0.0269(4) Uani 1 1 d . . . . .
H1R1 H 0.7163 0.3978 0.385 0.04 Uiso 1 1 calc R U . . .
H1R2 H 0.5805 0.3913 0.4073 0.04 Uiso 1 1 calc R U . . .
H1R3 H 0.691 0.3521 0.4224 0.04 Uiso 1 1 calc R U . . .
C1S C 1.3336(3) 0.26860(15) 0.66029(12) 0.0558(8) Uani 1 1 d . . . . .
H1S1 H 1.3805 0.262 0.6939 0.084 Uiso 1 1 calc R U . . .
H1S2 H 1.3555 0.3017 0.6481 0.084 Uiso 1 1 calc R U . . .
H1S3 H 1.3561 0.2437 0.6349 0.084 Uiso 1 1 calc R U . . .
C1TA C 1.1444(11) 0.2659(14) 0.7121(3) 0.143(10) Uani 0.5 1 d . . P A 1
H1T1 H 1.0518 0.2641 0.7064 0.215 Uiso 0.5 1 calc R U P A 1
H1T2 H 1.1757 0.2371 0.7324 0.215 Uiso 0.5 1 calc R U P A 1
H1T3 H 1.1685 0.2963 0.7313 0.215 Uiso 0.5 1 calc R U P A 1
C1UA C 1.1927(16) 0.1995(5) 0.6570(7) 0.130(7) Uani 0.5 1 d . . P A 1
H1U1 H 1.2276 0.1914 0.624 0.195 Uiso 0.5 1 calc R U P A 1
H1U2 H 1.2441 0.1837 0.6857 0.195 Uiso 0.5 1 calc R U P A 1
H1U3 H 1.1052 0.1875 0.6563 0.195 Uiso 0.5 1 calc R U P A 1
C1TB C 1.1894(13) 0.3160(7) 0.7072(4) 0.112(5) Uani 0.5 1 d . . P A 2
H1T4 H 1.2251 0.3452 0.6911 0.168 Uiso 0.5 1 calc R U P A 2
H1T5 H 1.1012 0.3226 0.7139 0.168 Uiso 0.5 1 calc R U P A 2
H1T6 H 1.2388 0.3087 0.7401 0.168 Uiso 0.5 1 calc R U P A 2
C1UB C 1.1430(8) 0.2268(7) 0.6921(6) 0.089(4) Uani 0.5 1 d . . P A 2
H1U4 H 1.0512 0.2315 0.6921 0.133 Uiso 0.5 1 calc R U P A 2
H1U5 H 1.1603 0.1957 0.6745 0.133 Uiso 0.5 1 calc R U P A 2
H1U6 H 1.1809 0.2256 0.7281 0.133 Uiso 0.5 1 calc R U P A 2
C1V C 1.1952(3) 0.2662(2) 0.66617(12) 0.0735(12) Uani 1 1 d . . . . .
C1Z C 1.12242(18) 0.28492(7) 0.47046(7) 0.0243(3) Uani 1 1 d . . . . .
H1Z1 H 1.2159 0.282 0.4723 0.029 Uiso 1 1 calc R U . . .
H1Z2 H 1.0967 0.3131 0.4474 0.029 Uiso 1 1 calc R U . . .
C2A C 1.02947(19) 0.14897(7) 0.46120(8) 0.0285(4) Uani 1 1 d . . . . .
C2B C 1.08960(19) 0.19320(7) 0.47552(8) 0.0269(4) Uani 1 1 d . . . . .
H2B H 1.1516 0.1934 0.5043 0.032 Uiso 1 1 calc R U . . .
C2C C 1.06159(18) 0.23744(7) 0.44888(7) 0.0239(3) Uani 1 1 d . . . . .
C2D C 0.97266(18) 0.23723(7) 0.40596(7) 0.0238(3) Uani 1 1 d . . . . .
C2E C 0.90686(18) 0.19385(7) 0.39158(8) 0.0255(3) Uani 1 1 d . . . . .
C2F C 0.9376(2) 0.15047(7) 0.41949(8) 0.0288(4) Uani 1 1 d . . . . .
H2F H 0.8939 0.1208 0.4095 0.035 Uiso 1 1 calc R U . . .
C2H C 1.0351(2) 0.28846(9) 0.33907(9) 0.0359(5) Uani 1 1 d . . . . .
H2H1 H 1.0171 0.2645 0.3104 0.043 Uiso 1 1 calc R U . . .
H2H2 H 1.1231 0.2831 0.3541 0.043 Uiso 1 1 calc R U . . .
C2I C 1.0206(2) 0.34088(9) 0.31844(9) 0.0365(5) Uani 1 1 d . . . . .
H2I1 H 1.0389 0.3643 0.3476 0.044 Uiso 1 1 calc R U . . .
H2I2 H 1.0842 0.3465 0.293 0.044 Uiso 1 1 calc R U . . .
C2L C 0.8915(3) 0.35199(13) 0.29282(12) 0.0498(6) Uani 1 1 d . . . . .
H2L1 H 0.8728 0.3293 0.2636 0.075 Uiso 1 1 calc R U . . .
H2L2 H 0.8892 0.3862 0.2801 0.075 Uiso 1 1 calc R U . . .
H2L3 H 0.828 0.3478 0.3181 0.075 Uiso 1 1 calc R U . . .
C2M C 1.0534(2) 0.10127(8) 0.49238(10) 0.0360(5) Uani 1 1 d . . . . .
C2N C 0.9419(3) 0.09469(11) 0.52679(12) 0.0491(6) Uani 1 1 d . . . . .
H2N1 H 0.9374 0.1235 0.5497 0.074 Uiso 1 1 calc R U . . .
H2N2 H 0.9551 0.0646 0.5479 0.074 Uiso 1 1 calc R U . . .
H2N3 H 0.8625 0.0918 0.5047 0.074 Uiso 1 1 calc R U . . .
C2O C 1.1772(3) 0.10312(10) 0.52709(13) 0.0509(7) Uani 1 1 d . . . . .
H2O1 H 1.2479 0.1094 0.5057 0.076 Uiso 1 1 calc R U . . .
H2O2 H 1.1904 0.0714 0.5452 0.076 Uiso 1 1 calc R U . . .
H2O3 H 1.1727 0.1298 0.5527 0.076 Uiso 1 1 calc R U . . .
C2P C 1.0568(3) 0.05632(9) 0.45578(13) 0.0472(6) Uani 1 1 d . . . . .
H2P1 H 0.9736 0.0522 0.4367 0.071 Uiso 1 1 calc R U . . .
H2P2 H 1.078 0.0264 0.4763 0.071 Uiso 1 1 calc R U . . .
H2P3 H 1.1211 0.0617 0.4311 0.071 Uiso 1 1 calc R U . . .
C2Z C 0.7987(2) 0.19316(8) 0.34893(8) 0.0278(4) Uani 1 1 d . . . . .
H2Z1 H 0.7859 0.2268 0.334 0.033 Uiso 1 1 calc R U . . .
H2Z2 H 0.8192 0.1703 0.3208 0.033 Uiso 1 1 calc R U . . .
C3A C 0.5511(2) 0.10767(7) 0.40113(8) 0.0277(4) Uani 1 1 d . . . . .
C3B C 0.6468(2) 0.12624(8) 0.37219(8) 0.0287(4) Uani 1 1 d . . . . .
H3B H 0.6913 0.1039 0.3518 0.034 Uiso 1 1 calc R U . . .
C3C C 0.67909(18) 0.17605(7) 0.37211(7) 0.0256(3) Uani 1 1 d . . . . .
C3D C 0.60717(17) 0.20933(7) 0.39940(7) 0.0220(3) Uani 1 1 d . . . . .
C3E C 0.51529(17) 0.19229(7) 0.43042(7) 0.0214(3) Uani 1 1 d . . . . .
C3F C 0.48839(19) 0.14149(7) 0.43063(7) 0.0255(3) Uani 1 1 d . . . . .
H3F H 0.4251 0.1297 0.4517 0.031 Uiso 1 1 calc R U . . .
C3H C 0.5811(2) 0.28172(7) 0.34908(8) 0.0284(4) Uani 1 1 d . . . . .
H3H1 H 0.5846 0.2572 0.3207 0.034 Uiso 1 1 calc R U . . .
H3H2 H 0.6342 0.3104 0.3408 0.034 Uiso 1 1 calc R U . . .
C3I C 0.4456(2) 0.29889(9) 0.35124(9) 0.0353(4) Uani 1 1 d . . . . .
H3I1 H 0.4399 0.321 0.3816 0.042 Uiso 1 1 calc R U . . .
H3I2 H 0.3903 0.2699 0.3557 0.042 Uiso 1 1 calc R U . . .
C3L C 0.3999(3) 0.32629(15) 0.30190(13) 0.0587(8) Uani 1 1 d . . . . .
H3L1 H 0.4594 0.353 0.2956 0.088 Uiso 1 1 calc R U . . .
H3L2 H 0.3158 0.3404 0.3058 0.088 Uiso 1 1 calc R U . . .
H3L3 H 0.3949 0.3032 0.2725 0.088 Uiso 1 1 calc R U . . .
C3M C 0.5226(2) 0.05202(8) 0.40059(10) 0.0352(4) Uani 1 1 d . . . . .
C3N C 0.6412(3) 0.02386(10) 0.42250(15) 0.0517(7) Uani 1 1 d . . . . .
H3N1 H 0.7117 0.0311 0.4013 0.078 Uiso 1 1 calc R U . . .
H3N2 H 0.6239 -0.0118 0.4217 0.078 Uiso 1 1 calc R U . . .
H3N3 H 0.6636 0.0343 0.4584 0.078 Uiso 1 1 calc R U . . .
C3O C 0.4154(3) 0.03878(9) 0.43448(13) 0.0470(6) Uani 1 1 d . . . . .
H3O1 H 0.4379 0.0497 0.4703 0.071 Uiso 1 1 calc R U . . .
H3O2 H 0.4024 0.0028 0.434 0.071 Uiso 1 1 calc R U . . .
H3O3 H 0.3371 0.0553 0.4209 0.071 Uiso 1 1 calc R U . . .
C3P C 0.4848(3) 0.03526(10) 0.34466(12) 0.0508(6) Uani 1 1 d . . . . .
H3P1 H 0.409 0.0534 0.331 0.076 Uiso 1 1 calc R U . . .
H3P2 H 0.4666 -0.0004 0.3443 0.076 Uiso 1 1 calc R U . . .
H3P3 H 0.5545 0.042 0.3229 0.076 Uiso 1 1 calc R U . . .
C3Z C 0.45038(18) 0.22734(7) 0.46580(7) 0.0230(3) Uani 1 1 d . . . . .
H3Z1 H 0.3656 0.2142 0.4721 0.028 Uiso 1 1 calc R U . . .
H3Z2 H 0.4387 0.2601 0.4488 0.028 Uiso 1 1 calc R U . . .
C4A C 0.6260(2) 0.19386(7) 0.59629(8) 0.0299(4) Uani 1 1 d . . . . .
C4B C 0.6983(2) 0.23665(7) 0.60590(7) 0.0284(4) Uani 1 1 d . . . . .
H4B H 0.7586 0.2375 0.6353 0.034 Uiso 1 1 calc R U . . .
C4C C 0.68474(18) 0.27832(7) 0.57365(7) 0.0233(3) Uani 1 1 d . . . . .
C4D C 0.59502(17) 0.27709(6) 0.53102(7) 0.0214(3) Uani 1 1 d . . . . .
C4E C 0.52966(18) 0.23320(7) 0.51746(7) 0.0224(3) Uani 1 1 d . . . . .
C4F C 0.5450(2) 0.19271(7) 0.55107(7) 0.0276(4) Uani 1 1 d . . . . .
H4F H 0.4983 0.1633 0.5427 0.033 Uiso 1 1 calc R U . . .
C4H C 0.4592(2) 0.34503(7) 0.51102(8) 0.0280(4) Uani 1 1 d . . . . .
H4H1 H 0.3896 0.3205 0.5113 0.034 Uiso 1 1 calc R U . . .
H4H2 H 0.4374 0.3683 0.482 0.034 Uiso 1 1 calc R U . . .
C4I C 0.4663(2) 0.37376(8) 0.56172(9) 0.0323(4) Uani 1 1 d . . . . .
H4I1 H 0.5386 0.3972 0.5629 0.039 Uiso 1 1 calc R U . . .
H4I2 H 0.4805 0.3506 0.5913 0.039 Uiso 1 1 calc R U . . .
C4L C 0.3432(3) 0.40239(10) 0.56631(13) 0.0477(6) Uani 1 1 d . . . . .
H4L1 H 0.3262 0.4235 0.5356 0.072 Uiso 1 1 calc R U . . .
H4L2 H 0.3514 0.423 0.5977 0.072 Uiso 1 1 calc R U . . .
H4L3 H 0.2731 0.379 0.5686 0.072 Uiso 1 1 calc R U . . .
C4M C 0.6338(3) 0.14935(8) 0.63329(9) 0.0384(5) Uani 1 1 d . . . . .
C4N C 0.6621(4) 0.10246(11) 0.60454(13) 0.0589(8) Uani 1 1 d . . . . .
H4N1 H 0.6686 0.0746 0.629 0.088 Uiso 0.6 1 calc R U P B 1
H4N2 H 0.7424 0.1062 0.5885 0.088 Uiso 0.6 1 calc R U P B 1
H4N3 H 0.5937 0.0961 0.5774 0.088 Uiso 0.6 1 calc R U P B 1
H4N4 H 0.6818 0.0757 0.6296 0.088 Uiso 0.4 1 calc R U P C 2
H4N5 H 0.7349 0.108 0.5841 0.088 Uiso 0.4 1 calc R U P C 2
H4N6 H 0.588 0.0932 0.5813 0.088 Uiso 0.4 1 calc R U P C 2
C4OA C 0.4995(5) 0.1397(2) 0.6530(2) 0.0560(15) Uani 0.6 1 d . . P D 1
H4O1 H 0.4377 0.1344 0.6232 0.084 Uiso 0.6 1 calc R U P D 1
H4O2 H 0.503 0.1102 0.6753 0.084 Uiso 0.6 1 calc R U P D 1
H4O3 H 0.4741 0.1684 0.673 0.084 Uiso 0.6 1 calc R U P D 1
C4PA C 0.7223(6) 0.15703(16) 0.68016(17) 0.0529(14) Uani 0.6 1 d . . P D 1
H4P1 H 0.7003 0.1878 0.6975 0.079 Uiso 0.6 1 calc R U P D 1
H4P2 H 0.7157 0.1291 0.7041 0.079 Uiso 0.6 1 calc R U P D 1
H4P3 H 0.8092 0.1593 0.6699 0.079 Uiso 0.6 1 calc R U P D 1
C4OB C 0.5866(17) 0.1625(6) 0.6806(6) 0.100(4) Uiso 0.4 1 d . . P D 2
H4O4 H 0.5841 0.1987 0.6835 0.15 Uiso 0.4 1 calc R U P D 2
H4O5 H 0.5009 0.1492 0.6819 0.15 Uiso 0.4 1 calc R U P D 2
H4O6 H 0.642 0.1489 0.7095 0.15 Uiso 0.4 1 calc R U P D 2
C4PB C 0.7952(13) 0.1460(5) 0.6576(5) 0.080(3) Uiso 0.4 1 d . . P D 2
H4P4 H 0.8472 0.1368 0.6294 0.12 Uiso 0.4 1 calc R U P D 2
H4P5 H 0.8226 0.1783 0.6717 0.12 Uiso 0.4 1 calc R U P D 2
H4P6 H 0.8049 0.1209 0.6852 0.12 Uiso 0.4 1 calc R U P D 2
C4Z C 0.76961(19) 0.32320(7) 0.58473(7) 0.0255(3) Uani 1 1 d . . . . .
H4Z1 H 0.7423 0.3503 0.5605 0.031 Uiso 1 1 calc R U . . .
H4Z2 H 0.7607 0.335 0.6206 0.031 Uiso 1 1 calc R U . . .
N1N N 0.67230(16) 0.47618(6) 0.52291(7) 0.0260(3) Uani 1 1 d . . . . .
H1N H 0.6191 0.498 0.5341 0.031 Uiso 1 1 calc R U . . .
N1Q N 0.71488(16) 0.41726(6) 0.46076(6) 0.0228(3) Uani 1 1 d . . . . .
O1G O 0.88099(13) 0.32459(5) 0.48632(5) 0.0227(2) Uani 1 1 d . . . . .
O1P O 0.52927(14) 0.46077(6) 0.45355(6) 0.0306(3) Uani 1 1 d . . . . .
O2G O 0.94796(14) 0.28103(5) 0.37830(5) 0.0256(3) Uani 1 1 d . . . . .
O3G O 0.63325(13) 0.25960(5) 0.39706(5) 0.0240(2) Uani 1 1 d . . . . .
O4G O 0.57390(13) 0.31942(5) 0.50117(5) 0.0234(2) Uani 1 1 d . . . . .
C6A C 0.1114(8) 0.0568(3) 0.7693(3) 0.092(2) Uani 0.6 1 d D . P . .
H6A1 H 0.1405 0.0848 0.792 0.11 Uiso 0.6 1 calc R U P E 1
H6A2 H 0.0407 0.0392 0.7842 0.11 Uiso 0.6 1 calc R U P E 1
C6B C 0.2163(10) 0.0231(4) 0.7578(5) 0.129(5) Uani 0.6 1 d D . P G .
H6B1 H 0.2723 0.0168 0.7897 0.155 Uiso 0.6 1 calc R U P F 1
H6B2 H 0.2675 0.0383 0.7315 0.155 Uiso 0.6 1 calc R U P F 1
C6CA C 0.1575(13) -0.0255(4) 0.7370(4) 0.064(3) Uiso 0.3 1 d D . P G 1
H6C1 H 0.2195 -0.053 0.74 0.077 Uiso 0.3 1 calc R U P G 1
H6C2 H 0.0819 -0.0345 0.7551 0.077 Uiso 0.3 1 calc R U P G 1
C6DA C 0.1238(12) -0.0122(5) 0.6828(4) 0.060(2) Uiso 0.3 1 d D . P G 1
H6D1 H 0.0921 -0.0419 0.6632 0.072 Uiso 0.3 1 calc R U P G 1
H6D2 H 0.1999 0 0.6669 0.072 Uiso 0.3 1 calc R U P G 1
C6EA C 0.0193(15) 0.0289(5) 0.6794(7) 0.081(4) Uiso 0.3 1 d D . P G 1
H6E1 H -0.0027 0.0387 0.6428 0.097 Uiso 0.3 1 calc R U P G 1
H6E2 H -0.0583 0.0169 0.6944 0.097 Uiso 0.3 1 calc R U P G 1
C6FA C 0.0779(19) 0.0731(6) 0.7112(5) 0.089(4) Uiso 0.3 1 d D . P G 1
H6F1 H 0.0169 0.101 0.71 0.106 Uiso 0.3 1 calc R U P G 1
H6F2 H 0.1556 0.0845 0.6959 0.106 Uiso 0.3 1 calc R U P G 1
C6CB C 0.2291(13) 0.0424(5) 0.6997(5) 0.069(3) Uiso 0.3 1 d D . P G 2
H6C3 H 0.2395 0.0789 0.6996 0.083 Uiso 0.3 1 calc R U P G 2
H6C4 H 0.3042 0.0273 0.6855 0.083 Uiso 0.3 1 calc R U P G 2
C6DB C 0.1070(13) 0.0275(5) 0.6664(6) 0.072(3) Uiso 0.3 1 d D . P G 2
H6D3 H 0.1138 0.0362 0.6294 0.086 Uiso 0.3 1 calc R U P G 2
H6D4 H 0.092 -0.0086 0.6689 0.086 Uiso 0.3 1 calc R U P G 2
C6EB C 0.0016(14) 0.0559(6) 0.6879(5) 0.074(3) Uiso 0.3 1 d D . P G 2
H6E3 H -0.0787 0.0506 0.6661 0.089 Uiso 0.3 1 calc R U P G 2
H6E4 H 0.021 0.0918 0.6884 0.089 Uiso 0.3 1 calc R U P G 2
C6FB C -0.0111(15) 0.0374(7) 0.7427(5) 0.085(4) Uiso 0.3 1 d D . P G 2
H6F3 H -0.0861 0.0517 0.7577 0.102 Uiso 0.3 1 calc R U P G 2
H6F4 H -0.0156 0.0008 0.7441 0.102 Uiso 0.3 1 calc R U P G 2

loop_
_atom_site_aniso_label
_atom_site_aniso_U_11
_atom_site_aniso_U_22
_atom_site_aniso_U_33
_atom_site_aniso_U_23
_atom_site_aniso_U_13
_atom_site_aniso_U_12
W1 0.02806(6) 0.02689(5) 0.02716(5) -0.00441(3) 0.00211(3) -0.00236(3)
C1W 0.0365(13) 0.0357(10) 0.0419(12) -0.0103(9) -0.0090(9) 0.0018(8)
C2W 0.0360(13) 0.0373(10) 0.0343(10) 0.0056(8) -0.0017(8) -0.0061(8)
C3W 0.0516(15) 0.0371(11) 0.0354(11) -0.0057(8) 0.0015(10) -0.0017(9)
C4W 0.0442(13) 0.0323(10) 0.0310(10) -0.0006(8) 0.0038(9) -0.0043(8)
C5W 0.0374(15) 0.0652(16) 0.0361(12) -0.0136(11) 0.0093(10) -0.0080(12)
O1W 0.0630(14) 0.0358(9) 0.0715(14) -0.0058(9) -0.0250(11) 0.0115(8)
O2W 0.0364(11) 0.0699(13) 0.0580(12) 0.0157(10) 0.0050(8) -0.0176(9)
O3W 0.0905(17) 0.0544(11) 0.0344(9) -0.0144(8) -0.0022(10) -0.0002(11)
O4W 0.0760(15) 0.0375(9) 0.0478(10) 0.0079(8) -0.0007(10) 0.0004(9)
O5W 0.0415(14) 0.113(2) 0.0615(14) -0.0126(14) 0.0187(10) -0.0223(13)
C5A 0.0363(15) 0.0661(17) 0.0437(13) -0.0070(12) 0.0025(10) 0.0036(11)
C5B 0.0415(16) 0.0691(18) 0.0513(15) 0.0062(13) 0.0165(12) 0.0072(12)
C5C 0.0375(16) 0.095(2) 0.0352(12) 0.0071(13) 0.0083(10) 0.0148(14)
C5D 0.0333(15) 0.092(2) 0.0413(13) -0.0047(13) 0.0083(10) 0.0010(13)
C5E 0.0486(17) 0.0662(17) 0.0459(14) 0.0000(12) 0.0125(12) -0.0031(13)
C5F 0.0437(16) 0.0661(17) 0.0358(12) -0.0018(11) 0.0051(10) 0.0075(12)
C1A 0.0230(11) 0.0593(14) 0.0292(10) 0.0107(9) -0.0026(8) -0.0037(9)
C1B 0.0268(11) 0.0474(11) 0.0240(9) 0.0033(8) 0.0004(7) -0.0051(8)
C1C 0.0199(9) 0.0309(8) 0.0241(8) -0.0010(6) 0.0026(6) -0.0033(6)
C1D 0.0179(9) 0.0258(8) 0.0231(8) 0.0003(6) -0.0001(6) -0.0015(6)
C1E 0.0178(9) 0.0280(8) 0.0272(8) 0.0028(6) 0.0021(6) -0.0015(6)
C1F 0.0165(10) 0.0452(11) 0.0327(10) 0.0091(8) -0.0007(7) -0.0014(7)
C1H 0.0229(10) 0.0274(8) 0.0263(8) 0.0007(6) 0.0063(6) 0.0035(6)
C1I 0.0226(10) 0.0256(8) 0.0257(8) 0.0018(6) 0.0053(6) 0.0022(6)
C1L 0.0232(10) 0.0291(8) 0.0291(9) -0.0008(7) 0.0030(7) 0.0023(7)
C1M 0.0245(10) 0.0245(8) 0.0286(9) -0.0012(6) 0.0036(7) -0.0019(6)
C1O 0.0214(9) 0.0241(8) 0.0294(9) -0.0035(6) 0.0051(7) 0.0005(6)
C1R 0.0260(10) 0.0298(8) 0.0250(8) -0.0057(6) 0.0029(7) 0.0002(7)
C1S 0.0290(14) 0.092(2) 0.0440(14) 0.0204(14) -0.0099(10) 0.0001(13)
C1TA 0.054(6) 0.35(3) 0.023(3) 0.024(8) -0.001(3) 0.038(12)
C1UA 0.131(11) 0.091(7) 0.149(12) 0.086(8) -0.098(10) -0.060(7)
C1TB 0.089(7) 0.191(13) 0.047(4) -0.058(6) -0.050(5) 0.069(8)
C1UB 0.041(4) 0.156(11) 0.066(6) 0.076(7) -0.004(4) -0.005(5)
C1V 0.0274(15) 0.151(4) 0.0399(14) 0.0400(19) -0.0074(11) -0.0029(17)
C1Z 0.0153(9) 0.0279(8) 0.0301(9) 0.0022(6) 0.0046(6) 0.0007(6)
C2A 0.0191(10) 0.0278(8) 0.0395(10) 0.0045(7) 0.0087(7) 0.0020(6)
C2B 0.0166(9) 0.0306(9) 0.0342(9) 0.0044(7) 0.0051(7) 0.0023(6)
C2C 0.0150(9) 0.0275(8) 0.0298(8) 0.0019(6) 0.0068(6) 0.0010(6)
C2D 0.0161(9) 0.0291(8) 0.0272(8) 0.0020(6) 0.0075(6) 0.0034(6)
C2E 0.0164(9) 0.0316(9) 0.0296(9) -0.0018(7) 0.0096(6) 0.0012(6)
C2F 0.0210(10) 0.0289(8) 0.0373(10) -0.0006(7) 0.0076(7) -0.0009(6)
C2H 0.0311(12) 0.0426(11) 0.0365(11) 0.0083(8) 0.0184(9) 0.0048(8)
C2I 0.0340(12) 0.0401(11) 0.0362(11) 0.0064(8) 0.0088(8) -0.0045(8)
C2L 0.0376(15) 0.0670(17) 0.0454(14) 0.0197(12) 0.0074(10) 0.0009(11)
C2M 0.0291(12) 0.0302(9) 0.0494(13) 0.0092(8) 0.0071(9) 0.0011(7)
C2N 0.0479(16) 0.0458(13) 0.0561(15) 0.0167(11) 0.0201(12) 0.0004(11)
C2O 0.0449(16) 0.0403(12) 0.0658(17) 0.0201(12) -0.0059(12) 0.0046(10)
C2P 0.0431(15) 0.0319(11) 0.0675(17) 0.0049(10) 0.0113(12) 0.0053(9)
C2Z 0.0190(10) 0.0389(10) 0.0263(9) -0.0044(7) 0.0066(7) 0.0003(7)
C3A 0.0230(10) 0.0278(8) 0.0324(9) -0.0048(7) 0.0030(7) -0.0003(7)
C3B 0.0233(10) 0.0319(9) 0.0316(9) -0.0075(7) 0.0065(7) 0.0020(7)
C3C 0.0188(9) 0.0333(9) 0.0250(8) -0.0047(6) 0.0037(6) 0.0000(6)
C3D 0.0160(9) 0.0274(8) 0.0226(8) -0.0037(6) 0.0011(6) -0.0009(6)
C3E 0.0143(8) 0.0278(8) 0.0222(8) -0.0029(6) 0.0015(6) -0.0004(6)
C3F 0.0209(9) 0.0282(8) 0.0278(8) -0.0012(6) 0.0038(6) -0.0018(6)
C3H 0.0291(11) 0.0309(9) 0.0254(8) 0.0014(7) 0.0030(7) -0.0017(7)
C3I 0.0278(12) 0.0437(11) 0.0342(10) 0.0050(8) 0.0016(8) 0.0021(8)
C3L 0.0407(16) 0.086(2) 0.0495(15) 0.0273(15) 0.0014(12) 0.0171(14)
C3M 0.0317(12) 0.0272(9) 0.0471(12) -0.0063(8) 0.0066(9) -0.0011(7)
C3N 0.0436(16) 0.0340(11) 0.077(2) 0.0041(12) 0.0033(13) 0.0068(10)
C3O 0.0460(15) 0.0311(10) 0.0665(17) -0.0040(10) 0.0201(12) -0.0068(9)
C3P 0.0613(18) 0.0385(12) 0.0527(15) -0.0143(11) 0.0065(12) -0.0141(11)
C3Z 0.0163(9) 0.0284(8) 0.0248(8) -0.0036(6) 0.0044(6) -0.0002(6)
C4A 0.0412(12) 0.0258(8) 0.0230(8) 0.0013(6) 0.0049(7) -0.0021(7)
C4B 0.0324(11) 0.0297(9) 0.0229(8) -0.0003(6) 0.0015(7) -0.0005(7)
C4C 0.0203(9) 0.0273(8) 0.0228(8) -0.0020(6) 0.0049(6) -0.0010(6)
C4D 0.0181(9) 0.0247(7) 0.0224(7) 0.0004(6) 0.0068(6) -0.0005(6)
C4E 0.0194(9) 0.0266(8) 0.0221(8) -0.0015(6) 0.0065(6) -0.0009(6)
C4F 0.0334(11) 0.0248(8) 0.0254(8) -0.0008(6) 0.0065(7) -0.0042(7)
C4H 0.0201(10) 0.0275(8) 0.0366(10) -0.0038(7) 0.0029(7) 0.0018(6)
C4I 0.0264(11) 0.0317(9) 0.0402(11) -0.0069(8) 0.0102(8) -0.0006(7)
C4L 0.0314(14) 0.0394(12) 0.0741(18) -0.0164(12) 0.0151(12) 0.0023(9)
C4M 0.0572(16) 0.0313(10) 0.0273(9) 0.0062(7) 0.0062(9) -0.0009(9)
C4N 0.092(3) 0.0393(13) 0.0466(14) 0.0060(11) 0.0102(15) 0.0117(14)
C4OA 0.047(3) 0.064(3) 0.062(3) 0.046(2) 0.041(2) 0.022(2)
C4PA 0.087(4) 0.0338(18) 0.0332(19) 0.0159(15) -0.027(2) -0.016(2)
C4Z 0.0215(10) 0.0286(8) 0.0269(8) -0.0038(6) 0.0058(6) -0.0033(6)
N1N 0.0204(8) 0.0258(7) 0.0319(8) -0.0064(6) 0.0026(6) 0.0010(5)
N1Q 0.0209(8) 0.0235(6) 0.0245(7) -0.0026(5) 0.0043(5) 0.0016(5)
O1G 0.0179(7) 0.0263(6) 0.0238(6) 0.0002(4) 0.0007(5) 0.0024(4)
O1P 0.0212(7) 0.0344(7) 0.0355(7) -0.0090(6) -0.0015(5) 0.0050(5)
O2G 0.0216(7) 0.0304(6) 0.0259(6) 0.0046(5) 0.0088(5) 0.0035(5)
O3G 0.0220(7) 0.0274(6) 0.0227(6) -0.0026(5) 0.0025(5) -0.0030(5)
O4G 0.0206(7) 0.0241(6) 0.0261(6) 0.0028(5) 0.0053(5) 0.0007(4)
C6A 0.101(6) 0.097(5) 0.076(4) -0.042(4) 0.000(4) -0.029(5)
C6B 0.109(8) 0.084(6) 0.180(12) -0.024(7) -0.073(8) -0.005(5)

loop_
_atom_type_symbol
_atom_type_description
_atom_type_scat_dispersion_real
_atom_type_scat_dispersion_imag
_atom_type_scat_source
C C 0.003 0.0016 'International Tables Vol C Tables 4.2.6.8 and 6.1.1.4'
N N 0.0059 0.0032 'International Tables Vol C Tables 4.2.6.8 and 6.1.1.4'
O O 0.0105 0.0059 'International Tables Vol C Tables 4.2.6.8 and 6.1.1.4'
W W -0.7109 6.7315 'International Tables Vol C Tables 4.2.6.8 and 6.1.1.4'
H H 0 0 'International Tables Vol C Tables 4.2.6.8 and 6.1.1.4'

loop_
_geom_angle_atom_site_label_1
_geom_angle_atom_site_label_2
_geom_angle_atom_site_label_3
_geom_angle
C3W W1 C2W 91.06(11)
C3W W1 C1W 89.87(10)
C2W W1 C1W 90.24(10)
C3W W1 C4W 87.46(10)
C2W W1 C4W 87.02(10)
C1W W1 C4W 176.14(9)
C3W W1 C5W 90.61(11)
C2W W1 C5W 176.73(11)
C1W W1 C5W 92.58(13)
C4W W1 C5W 90.24(12)
C3W W1 C1M 177.81(9)
C2W W1 C1M 90.59(9)
C1W W1 C1M 91.55(8)
C4W W1 C1M 91.19(8)
C5W W1 C1M 87.67(9)
O1W C1W W1 176.7(2)
O2W C2W W1 178.9(2)
O3W C3W W1 179.4(3)
O4W C4W W1 176.9(2)
O5W C5W W1 178.3(3)
C5B C5A C5F 111.0(2)
C5B C5A H5A1 109.4
C5F C5A H5A1 109.4
C5B C5A H5A2 109.4
C5F C5A H5A2 109.4
H5A1 C5A H5A2 108
C5A C5B C5C 111.7(3)
C5A C5B H5B1 109.3
C5C C5B H5B1 109.3
C5A C5B H5B2 109.3
C5C C5B H5B2 109.3
H5B1 C5B H5B2 107.9
C5D C5C C5B 110.7(2)
C5D C5C H5C1 109.5
C5B C5C H5C1 109.5
C5D C5C H5C2 109.5
C5B C5C H5C2 109.5
H5C1 C5C H5C2 108.1
C5C C5D C5E 111.5(3)
C5C C5D H5D1 109.3
C5E C5D H5D1 109.3
C5C C5D H5D2 109.3
C5E C5D H5D2 109.3
H5D1 C5D H5D2 108
C5F C5E C5D 111.1(3)
C5F C5E H5E1 109.4
C5D C5E H5E1 109.4
C5F C5E H5E2 109.4
C5D C5E H5E2 109.4
H5E1 C5E H5E2 108
C5E C5F C5A 111.2(2)
C5E C5F H5F1 109.4
C5A C5F H5F1 109.4
C5E C5F H5F2 109.4
C5A C5F H5F2 109.4
H5F1 C5F H5F2 108
C1B C1A C1F 117.7(2)
C1B C1A C1V 120.5(2)
C1F C1A C1V 121.7(2)
C1A C1B C1C 122.8(2)
C1A C1B H1B 118.6
C1C C1B H1B 118.6
C1B C1C C1D 117.24(19)
C1B C1C C4Z 120.59(18)
C1D C1C C4Z 122.09(17)
O1G C1D C1E 118.66(16)
O1G C1D C1C 119.43(17)
C1E C1D C1C 121.84(17)
C1F C1E C1D 118.53(18)
C1F C1E C1Z 120.89(18)
C1D C1E C1Z 120.20(17)
C1E C1F C1A 121.7(2)
C1E C1F H1F 119.2
C1A C1F H1F 119.2
O1G C1H C1I 108.62(15)
O1G C1H H1H1 110
C1I C1H H1H1 110
O1G C1H H1H2 110
C1I C1H H1H2 110
H1H1 C1H H1H2 108.3
N1Q C1I C1L 120.94(17)
N1Q C1I C1H 117.77(16)
C1L C1I C1H 121.16(18)
C1I C1L C1M 122.08(19)
C1I C1L H1L 119
C1M C1L H1L 119
N1N C1M C1L 112.04(17)
N1N C1M W1 123.18(14)
C1L C1M W1 124.63(15)
O1P C1O N1Q 122.58(17)
O1P C1O N1N 122.20(17)
N1Q C1O N1N 115.19(17)
N1Q C1R H1R1 109.5
N1Q C1R H1R2 109.5
H1R1 C1R H1R2 109.5
N1Q C1R H1R3 109.5
H1R1 C1R H1R3 109.5
H1R2 C1R H1R3 109.5
C1V C1S H1S1 109.5
C1V C1S H1S2 109.5
H1S1 C1S H1S2 109.5
C1V C1S H1S3 109.5
H1S1 C1S H1S3 109.5
H1S2 C1S H1S3 109.5
C1V C1TA H1T1 109.5
C1V C1TA H1T2 109.5
H1T1 C1TA H1T2 109.5
C1V C1TA H1T3 109.5
H1T1 C1TA H1T3 109.5
H1T2 C1TA H1T3 109.5
C1V C1UA H1U1 109.5
C1V C1UA H1U2 109.5
H1U1 C1UA H1U2 109.5
C1V C1UA H1U3 109.5
H1U1 C1UA H1U3 109.5
H1U2 C1UA H1U3 109.5
C1V C1TB H1T4 109.5
C1V C1TB H1T5 109.5
H1T4 C1TB H1T5 109.5
C1V C1TB H1T6 109.5
H1T4 C1TB H1T6 109.5
H1T5 C1TB H1T6 109.5
C1V C1UB H1U4 109.5
C1V C1UB H1U5 109.5
H1U4 C1UB H1U5 109.5
C1V C1UB H1U6 109.5
H1U4 C1UB H1U6 109.5
H1U5 C1UB H1U6 109.5
C1TA C1V C1S 124.1(6)
C1UB C1V C1S 121.0(5)
C1TA C1V C1A 118.6(6)
C1UB C1V C1A 112.7(5)
C1S C1V C1A 114.1(2)
C1UB C1V C1TB 105.4(11)
C1S C1V C1TB 96.5(6)
C1A C1V C1TB 103.5(5)
C1TA C1V C1UA 96.2(18)
C1S C1V C1UA 92.0(7)
C1A C1V C1UA 100.1(4)
C1E C1Z C2C 108.69(15)
C1E C1Z H1Z1 110
C2C C1Z H1Z1 110
C1E C1Z H1Z2 110
C2C C1Z H1Z2 110
H1Z1 C1Z H1Z2 108.3
C2B C2A C2F 117.21(18)
C2B C2A C2M 122.1(2)
C2F C2A C2M 120.49(19)
C2A C2B C2C 121.95(19)
C2A C2B H2B 119
C2C C2B H2B 119
C2D C2C C2B 119.34(18)
C2D C2C C1Z 122.22(16)
C2B C2C C1Z 118.28(17)
C2C C2D O2G 119.32(17)
C2C C2D C2E 120.27(17)
O2G C2D C2E 120.40(17)
C2D C2E C2F 118.34(19)
C2D C2E C2Z 122.11(18)
C2F C2E C2Z 119.45(18)
C2A C2F C2E 122.77(19)
C2A C2F H2F 118.6
C2E C2F H2F 118.6
O2G C2H C2I 108.99(18)
O2G C2H H2H1 109.9
C2I C2H H2H1 109.9
O2G C2H H2H2 109.9
C2I C2H H2H2 109.9
H2H1 C2H H2H2 108.3
C2L C2I C2H 113.9(2)
C2L C2I H2I1 108.8
C2H C2I H2I1 108.8
C2L C2I H2I2 108.8
C2H C2I H2I2 108.8
H2I1 C2I H2I2 107.7
C2I C2L H2L1 109.5
C2I C2L H2L2 109.5
H2L1 C2L H2L2 109.5
C2I C2L H2L3 109.5
H2L1 C2L H2L3 109.5
H2L2 C2L H2L3 109.5
C2O C2M C2A 112.27(19)
C2O C2M C2P 108.9(2)
C2A C2M C2P 110.6(2)
C2O C2M C2N 109.0(2)
C2A C2M C2N 107.33(19)
C2P C2M C2N 108.6(2)
C2M C2N H2N1 109.5
C2M C2N H2N2 109.5
H2N1 C2N H2N2 109.5
C2M C2N H2N3 109.5
H2N1 C2N H2N3 109.5
H2N2 C2N H2N3 109.5
C2M C2O H2O1 109.5
C2M C2O H2O2 109.5
H2O1 C2O H2O2 109.5
C2M C2O H2O3 109.5
H2O1 C2O H2O3 109.5
H2O2 C2O H2O3 109.5
C2M C2P H2P1 109.5
C2M C2P H2P2 109.5
H2P1 C2P H2P2 109.5
C2M C2P H2P3 109.5
H2P1 C2P H2P3 109.5
H2P2 C2P H2P3 109.5
C3C C2Z C2E 108.74(16)
C3C C2Z H2Z1 109.9
C2E C2Z H2Z1 109.9
C3C C2Z H2Z2 109.9
C2E C2Z H2Z2 109.9
H2Z1 C2Z H2Z2 108.3
C3F C3A C3B 117.09(18)
C3F C3A C3M 123.11(19)
C3B C3A C3M 119.77(18)
C3C C3B C3A 122.48(17)
C3C C3B H3B 118.8
C3A C3B H3B 118.8
C3B C3C C3D 118.39(17)
C3B C3C C2Z 120.64(17)
C3D C3C C2Z 120.53(17)
O3G C3D C3E 120.05(15)
O3G C3D C3C 119.08(16)
C3E C3D C3C 120.79(17)
C3D C3E C3F 118.63(16)
C3D C3E C3Z 120.91(16)
C3F C3E C3Z 120.37(16)
C3A C3F C3E 122.27(18)
C3A C3F H3F 118.9
C3E C3F H3F 118.9
O3G C3H C3I 113.11(17)
O3G C3H H3H1 109
C3I C3H H3H1 109
O3G C3H H3H2 109
C3I C3H H3H2 109
H3H1 C3H H3H2 107.8
C3H C3I C3L 110.9(2)
C3H C3I H3I1 109.5
C3L C3I H3I1 109.5
C3H C3I H3I2 109.5
C3L C3I H3I2 109.5
H3I1 C3I H3I2 108.1
C3I C3L H3L1 109.5
C3I C3L H3L2 109.5
H3L1 C3L H3L2 109.5
C3I C3L H3L3 109.5
H3L1 C3L H3L3 109.5
H3L2 C3L H3L3 109.5
C3O C3M C3A 112.21(18)
C3O C3M C3P 108.7(2)
C3A C3M C3P 109.5(2)
C3O C3M C3N 107.2(2)
C3A C3M C3N 109.1(2)
C3P C3M C3N 110.1(2)
C3M C3N H3N1 109.5
C3M C3N H3N2 109.5
H3N1 C3N H3N2 109.5
C3M C3N H3N3 109.5
H3N1 C3N H3N3 109.5
H3N2 C3N H3N3 109.5
C3M C3O H3O1 109.5
C3M C3O H3O2 109.5
H3O1 C3O H3O2 109.5
C3M C3O H3O3 109.5
H3O1 C3O H3O3 109.5
H3O2 C3O H3O3 109.5
C3M C3P H3P1 109.5
C3M C3P H3P2 109.5
H3P1 C3P H3P2 109.5
C3M C3P H3P3 109.5
H3P1 C3P H3P3 109.5
H3P2 C3P H3P3 109.5
C3E C3Z C4E 110.30(15)
C3E C3Z H3Z1 109.6
C4E C3Z H3Z1 109.6
C3E C3Z H3Z2 109.6
C4E C3Z H3Z2 109.6
H3Z1 C3Z H3Z2 108.1
C4F C4A C4B 117.31(18)
C4F C4A C4M 120.22(19)
C4B C4A C4M 122.46(19)
C4A C4B C4C 122.05(19)
C4A C4B H4B 119
C4C C4B H4B 119
C4D C4C C4B 118.73(17)
C4D C4C C4Z 121.41(16)
C4B C4C C4Z 119.84(17)
O4G C4D C4C 119.19(16)
O4G C4D C4E 120.28(16)
C4C C4D C4E 120.51(16)
C4F C4E C4D 118.46(17)
C4F C4E C3Z 119.33(16)
C4D C4E C3Z 122.08(16)
C4A C4F C4E 122.41(18)
C4A C4F H4F 118.8
C4E C4F H4F 118.8
O4G C4H C4I 114.51(17)
O4G C4H H4H1 108.6
C4I C4H H4H1 108.6
O4G C4H H4H2 108.6
C4I C4H H4H2 108.6
H4H1 C4H H4H2 107.6
C4H C4I C4L 110.0(2)
C4H C4I H4I1 109.7
C4L C4I H4I1 109.7
C4H C4I H4I2 109.7
C4L C4I H4I2 109.7
H4I1 C4I H4I2 108.2
C4I C4L H4L1 109.5
C4I C4L H4L2 109.5
H4L1 C4L H4L2 109.5
C4I C4L H4L3 109.5
H4L1 C4L H4L3 109.5
H4L2 C4L H4L3 109.5
C4OB C4M C4N 137.7(7)
C4PA C4M C4N 112.4(3)
C4OB C4M C4A 109.8(7)
C4PA C4M C4A 113.4(2)
C4N C4M C4A 110.70(19)
C4PA C4M C4OA 106.6(4)
C4N C4M C4OA 104.0(3)
C4A C4M C4OA 109.2(2)
C4OB C4M C4PB 96.1(9)
C4N C4M C4PB 84.6(5)
C4A C4M C4PB 105.2(5)
C4M C4N H4N1 109.5
C4M C4N H4N2 109.5
H4N1 C4N H4N2 109.5
C4M C4N H4N3 109.5
H4N1 C4N H4N3 109.5
H4N2 C4N H4N3 109.5
C4M C4N H4N4 109.5
C4M C4N H4N5 109.5
H4N4 C4N H4N5 109.5
C4M C4N H4N6 109.5
H4N4 C4N H4N6 109.5
H4N5 C4N H4N6 109.5
C4M C4OA H4O1 109.5
C4M C4OA H4O2 109.5
H4O1 C4OA H4O2 109.5
C4M C4OA H4O3 109.5
H4O1 C4OA H4O3 109.5
H4O2 C4OA H4O3 109.5
C4M C4PA H4P1 109.5
C4M C4PA H4P2 109.5
H4P1 C4PA H4P2 109.5
C4M C4PA H4P3 109.5
H4P1 C4PA H4P3 109.5
H4P2 C4PA H4P3 109.5
C4M C4OB H4O4 109.5
C4M C4OB H4O5 109.5
H4O4 C4OB H4O5 109.5
C4M C4OB H4O6 109.5
H4O4 C4OB H4O6 109.5
H4O5 C4OB H4O6 109.5
C4M C4PB H4P4 109.5
C4M C4PB H4P5 109.5
H4P4 C4PB H4P5 109.5
C4M C4PB H4P6 109.5
H4P4 C4PB H4P6 109.5
H4P5 C4PB H4P6 109.5
C1C C4Z C4C 111.39(15)
C1C C4Z H4Z1 109.4
C4C C4Z H4Z1 109.4
C1C C4Z H4Z2 109.3
C4C C4Z H4Z2 109.4
H4Z1 C4Z H4Z2 108
C1M N1N C1O 128.40(17)
C1M N1N H1N 115.8
C1O N1N H1N 115.8
C1I N1Q C1O 120.82(16)
C1I N1Q C1R 121.57(15)
C1O N1Q C1R 117.61(16)
C1D O1G C1H 112.81(14)
C2D O2G C2H 111.99(15)
C3D O3G C3H 112.24(14)
C4D O4G C4H 113.47(14)
C6B C6A C6FB 108.9(9)
C6B C6A C6FA 95.4(10)
C6B C6A H6A1 112.7
C6FA C6A H6A1 112.7
C6B C6A H6A2 112.7
C6FA C6A H6A2 112.7
H6A1 C6A H6A2 110.1
C6A C6B C6CA 107.8(9)
C6A C6B C6CB 96.3(8)
C6A C6B H6B1 110.1
C6CA C6B H6B1 110.1
C6A C6B H6B2 110.1
C6CA C6B H6B2 110.1
H6B1 C6B H6B2 108.5
C6DA C6CA C6B 100.7(10)
C6DA C6CA H6C1 111.6
C6B C6CA H6C1 111.6
C6DA C6CA H6C2 111.6
C6B C6CA H6C2 111.6
H6C1 C6CA H6C2 109.4
C6CA C6DA C6EA 110.1(11)
C6CA C6DA H6D1 109.6
C6EA C6DA H6D1 109.6
C6CA C6DA H6D2 109.6
C6EA C6DA H6D2 109.6
H6D1 C6DA H6D2 108.2
C6FA C6EA C6DA 105.4(12)
C6FA C6EA H6E1 110.7
C6DA C6EA H6E1 110.7
C6FA C6EA H6E2 110.7
C6DA C6EA H6E2 110.7
H6E1 C6EA H6E2 108.8
C6EA C6FA C6A 109.7(12)
C6EA C6FA H6F1 109.7
C6A C6FA H6F1 109.7
C6EA C6FA H6F2 109.7
C6A C6FA H6F2 109.7
H6F1 C6FA H6F2 108.2
C6DB C6CB C6B 107.7(10)
C6DB C6CB H6C3 110.2
C6B C6CB H6C3 110.2
C6DB C6CB H6C4 110.2
C6B C6CB H6C4 110.2
H6C3 C6CB H6C4 108.5
C6EB C6DB C6CB 105.9(11)
C6EB C6DB H6D3 110.6
C6CB C6DB H6D3 110.6
C6EB C6DB H6D4 110.6
C6CB C6DB H6D4 110.6
H6D3 C6DB H6D4 108.7
C6DB C6EB C6FB 107.6(12)
C6DB C6EB H6E3 110.2
C6FB C6EB H6E3 110.2
C6DB C6EB H6E4 110.2
C6FB C6EB H6E4 110.2
H6E3 C6EB H6E4 108.5
C6A C6FB C6EB 99.9(11)
C6A C6FB H6F3 111.8
C6EB C6FB H6F3 111.8
C6A C6FB H6F4 111.8
C6EB C6FB H6F4 111.8
H6F3 C6FB H6F4 109.5

loop_
_geom_bond_atom_site_label_1
_geom_bond_atom_site_label_2
_geom_bond_distance
W1 C3W 2.023(2)
W1 C2W 2.024(3)
W1 C1W 2.038(2)
W1 C4W 2.049(2)
W1 C5W 2.050(3)
W1 C1M 2.206(2)
C1W O1W 1.140(3)
C2W O2W 1.132(3)
C3W O3W 1.143(3)
C4W O4W 1.141(3)
C5W O5W 1.140(4)
C5A C5B 1.512(5)
C5A C5F 1.524(4)
C5A H5A1 0.99
C5A H5A2 0.99
C5B C5C 1.518(5)
C5B H5B1 0.99
C5B H5B2 0.99
C5C C5D 1.514(4)
C5C H5C1 0.99
C5C H5C2 0.99
C5D C5E 1.521(5)
C5D H5D1 0.99
C5D H5D2 0.99
C5E C5F 1.503(5)
C5E H5E1 0.99
C5E H5E2 0.99
C5F H5F1 0.99
C5F H5F2 0.99
C1A C1B 1.391(4)
C1A C1F 1.394(3)
C1A C1V 1.523(3)
C1B C1C 1.396(3)
C1B H1B 0.95
C1C C1D 1.397(3)
C1C C4Z 1.512(3)
C1D O1G 1.391(2)
C1D C1E 1.394(3)
C1E C1F 1.392(3)
C1E C1Z 1.515(3)
C1F H1F 0.95
C1H O1G 1.435(2)
C1H C1I 1.507(3)
C1H H1H1 0.99
C1H H1H2 0.99
C1I N1Q 1.363(3)
C1I C1L 1.366(3)
C1L C1M 1.421(3)
C1L H1L 0.95
C1M N1N 1.367(3)
C1O O1P 1.226(3)
C1O N1Q 1.375(2)
C1O N1N 1.383(2)
C1R N1Q 1.474(2)
C1R H1R1 0.98
C1R H1R2 0.98
C1R H1R3 0.98
C1S C1V 1.486(5)
C1S H1S1 0.98
C1S H1S2 0.98
C1S H1S3 0.98
C1TA C1V 1.342(9)
C1TA H1T1 0.98
C1TA H1T2 0.98
C1TA H1T3 0.98
C1UA C1V 1.813(16)
C1UA H1U1 0.98
C1UA H1U2 0.98
C1UA H1U3 0.98
C1TB C1V 1.716(12)
C1TB H1T4 0.98
C1TB H1T5 0.98
C1TB H1T6 0.98
C1UB C1V 1.393(11)
C1UB H1U4 0.98
C1UB H1U5 0.98
C1UB H1U6 0.98
C1Z C2C 1.519(3)
C1Z H1Z1 0.99
C1Z H1Z2 0.99
C2A C2B 1.388(3)
C2A C2F 1.390(3)
C2A C2M 1.528(3)
C2B C2C 1.397(3)
C2B H2B 0.95
C2C C2D 1.393(3)
C2D O2G 1.394(2)
C2D C2E 1.396(3)
C2E C2F 1.399(3)
C2E C2Z 1.522(3)
C2F H2F 0.95
C2H O2G 1.438(2)
C2H C2I 1.515(3)
C2H H2H1 0.99
C2H H2H2 0.99
C2I C2L 1.499(4)
C2I H2I1 0.99
C2I H2I2 0.99
C2L H2L1 0.98
C2L H2L2 0.98
C2L H2L3 0.98
C2M C2O 1.525(4)
C2M C2P 1.539(4)
C2M C2N 1.544(4)
C2N H2N1 0.98
C2N H2N2 0.98
C2N H2N3 0.98
C2O H2O1 0.98
C2O H2O2 0.98
C2O H2O3 0.98
C2P H2P1 0.98
C2P H2P2 0.98
C2P H2P3 0.98
C2Z C3C 1.515(3)
C2Z H2Z1 0.99
C2Z H2Z2 0.99
C3A C3F 1.391(3)
C3A C3B 1.399(3)
C3A C3M 1.531(3)
C3B C3C 1.387(3)
C3B H3B 0.95
C3C C3D 1.403(2)
C3D O3G 1.387(2)
C3D C3E 1.387(3)
C3E C3F 1.400(3)
C3E C3Z 1.517(2)
C3F H3F 0.95
C3H O3G 1.443(2)
C3H C3I 1.512(3)
C3H H3H1 0.99
C3H H3H2 0.99
C3I C3L 1.517(4)
C3I H3I1 0.99
C3I H3I2 0.99
C3L H3L1 0.98
C3L H3L2 0.98
C3L H3L3 0.98
C3M C3O 1.531(4)
C3M C3P 1.534(4)
C3M C3N 1.534(4)
C3N H3N1 0.98
C3N H3N2 0.98
C3N H3N3 0.98
C3O H3O1 0.98
C3O H3O2 0.98
C3O H3O3 0.98
C3P H3P1 0.98
C3P H3P2 0.98
C3P H3P3 0.98
C3Z C4E 1.524(3)
C3Z H3Z1 0.99
C3Z H3Z2 0.99
C4A C4F 1.391(3)
C4A C4B 1.396(3)
C4A C4M 1.532(3)
C4B C4C 1.399(3)
C4B H4B 0.95
C4C C4D 1.393(3)
C4C C4Z 1.521(3)
C4D O4G 1.385(2)
C4D C4E 1.401(2)
C4E C4F 1.396(3)
C4F H4F 0.95
C4H O4G 1.437(2)
C4H C4I 1.517(3)
C4H H4H1 0.99
C4H H4H2 0.99
C4I C4L 1.527(3)
C4I H4I1 0.99
C4I H4I2 0.99
C4L H4L1 0.98
C4L H4L2 0.98
C4L H4L3 0.98
C4M C4OB 1.402(17)
C4M C4PA 1.482(5)
C4M C4N 1.509(4)
C4M C4OA 1.570(5)
C4M C4PB 1.772(14)
C4N H4N1 0.98
C4N H4N2 0.98
C4N H4N3 0.98
C4N H4N4 0.98
C4N H4N5 0.98
C4N H4N6 0.98
C4OA H4O1 0.98
C4OA H4O2 0.98
C4OA H4O3 0.98
C4PA H4P1 0.98
C4PA H4P2 0.98
C4PA H4P3 0.98
C4OB H4O4 0.98
C4OB H4O5 0.98
C4OB H4O6 0.98
C4PB H4P4 0.98
C4PB H4P5 0.98
C4PB H4P6 0.98
C4Z H4Z1 0.99
C4Z H4Z2 0.99
N1N H1N 0.88
C6A C6B 1.483(13)
C6A C6FB 1.511(14)
C6A C6FA 1.576(15)
C6A H6A1 0.99
C6A H6A2 0.99
C6B C6CA 1.529(13)
C6B C6CB 1.602(15)
C6B H6B1 0.99
C6B H6B2 0.99
C6CA C6DA 1.460(14)
C6CA H6C1 0.99
C6CA H6C2 0.99
C6DA C6EA 1.563(16)
C6DA H6D1 0.99
C6DA H6D2 0.99
C6EA C6FA 1.549(16)
C6EA H6E1 0.99
C6EA H6E2 0.99
C6FA H6F1 0.99
C6FA H6F2 0.99
C6CB C6DB 1.547(15)
C6CB H6C3 0.99
C6CB H6C4 0.99
C6DB C6EB 1.497(15)
C6DB H6D3 0.99
C6DB H6D4 0.99
C6EB C6FB 1.516(15)
C6EB H6E3 0.99
C6EB H6E4 0.99
C6FB H6F3 0.99
C6FB H6F4 0.99

loop_
_geom_hbond_atom_site_label_D
_geom_hbond_atom_site_label_H
_geom_hbond_atom_site_label_A
_geom_hbond_distance_DH
_geom_hbond_distance_HA
_geom_hbond_distance_DA
_geom_hbond_angle_DHA
_geom_hbond_site_symmetry_A
C1R H1R3 O1G 0.98 2.6 3.232(3) 122.1 .
C1R H1R3 O3G 0.98 2.64 3.490(2) 145.5 .
C1R H1R3 O4G 0.98 2.62 3.119(2) 111.8 .
C4H H4H2 O1W 0.99 2.52 3.370(3) 143.4 3_666
N1N H1N O1P 0.88 1.97 2.833(2) 166 3_666
